data_4511612
loop_
_publ_author_name
'Filonenko, Georgy A.'
'Cosimi, Elena'
'Lefort, Laurent'
'Conley, Matthew P.'
'Cop\'eret, Christophe'
'Lutz, Martin'
'Hensen, Emiel J. M.'
'Pidko, Evgeny A.'

_publ_section_title
;
 Lutidine-Derived Ru-CNC Hydrogenation Pincer Catalysts with Versatile
 Coordination Properties
;
_journal_issue 8
_journal_name_full 'ACS Catalysis'
_journal_page_first 2667
_journal_paper_doi 10.1021/cs500720y
_journal_volume 4
_journal_year 2014
_chemical_formula_moiety 'C40 H49 N6 O Ru, Br'
_chemical_formula_sum 'C40 H49 Br N6 O Ru'
_chemical_formula_weight 810.83
_chemical_name_systematic
;
 ?
;
_space_group_crystal_system monoclinic
_space_group_IT_number 14
_space_group_name_Hall '-P 2yn'
_space_group_name_H-M_alt 'P 1 21/n 1'
_symmetry_space_group_name_Hall '-P 2yn'
_symmetry_space_group_name_H-M 'P 1 21/n 1'
_atom_sites_solution_hydrogens mixed
_atom_sites_solution_primary heavy
_atom_sites_solution_secondary difmap
_audit_creation_method SHELXL-2013
_cell_angle_alpha 90
_cell_angle_beta 108.243(2)
_cell_angle_gamma 90
_cell_formula_units_Z 4
_cell_length_a 13.7607(4)
_cell_length_b 17.3199(5)
_cell_length_c 18.3721(5)
_cell_measurement_reflns_used 25550
_cell_measurement_temperature 150(2)
_cell_measurement_theta_max 27.50
_cell_measurement_theta_min 1.56
_cell_volume 4158.6(2)
_computing_cell_refinement Peakref
_computing_data_collection Apex2
_computing_data_reduction 'Eval15, SADABS-2012/1'
_computing_structure_refinement 'SHELXL-2013 (Sheldrick, 2013)'
_computing_structure_solution SHELXT
_diffrn_ambient_temperature 150(2)
_diffrn_measured_fraction_theta_full 0.962
_diffrn_measured_fraction_theta_max 0.950
_diffrn_measurement_device_type 'Bruker Kappa ApexII'
_diffrn_measurement_method '\f and \w scans'
_diffrn_radiation_type MoK\a
_diffrn_radiation_wavelength 0.71073
_diffrn_reflns_av_R_equivalents 0.0677
_diffrn_reflns_av_unetI/netI 0.0677
_diffrn_reflns_Laue_measured_fraction_full 0.962
_diffrn_reflns_Laue_measured_fraction_max 0.950
_diffrn_reflns_limit_h_max 17
_diffrn_reflns_limit_h_min -17
_diffrn_reflns_limit_k_max 22
_diffrn_reflns_limit_k_min -22
_diffrn_reflns_limit_l_max 23
_diffrn_reflns_limit_l_min -23
_diffrn_reflns_number 44632
_diffrn_reflns_point_group_measured_fraction_full 0.962
_diffrn_reflns_point_group_measured_fraction_max 0.950
_diffrn_reflns_theta_full 25.242
_diffrn_reflns_theta_max 27.523
_diffrn_reflns_theta_min 1.628
_diffrn_source 'sealed tube'
_exptl_absorpt_coefficient_mu 1.374
_exptl_absorpt_correction_T_max 0.7456
_exptl_absorpt_correction_T_min 0.5370
_exptl_absorpt_correction_type multi-scan
_exptl_absorpt_process_details SADABS-2012/1
_exptl_crystal_colour yellow
_exptl_crystal_density_diffrn 1.295
_exptl_crystal_description needle
_exptl_crystal_F_000 1672
_exptl_crystal_size_max 0.22
_exptl_crystal_size_mid 0.11
_exptl_crystal_size_min 0.07
_refine_diff_density_max 1.016
_refine_diff_density_min -2.063
_refine_diff_density_rms 0.129
_refine_ls_extinction_method none
_refine_ls_goodness_of_fit_ref 1.039
_refine_ls_hydrogen_treatment constr
_refine_ls_matrix_type full
_refine_ls_number_parameters 451
_refine_ls_number_reflns 9091
_refine_ls_number_restraints 0
_refine_ls_restrained_S_all 1.039
_refine_ls_R_factor_all 0.0888
_refine_ls_R_factor_gt 0.0554
_refine_ls_shift/su_max 0.001
_refine_ls_shift/su_mean 0.000
_refine_ls_structure_factor_coef Fsqd
_refine_ls_weighting_details 'w=1/[\s^2^(Fo^2^)+(0.0830P)^2^+10.0702P] where P=(Fo^2^+2Fc^2^)/3'
_refine_ls_weighting_scheme calc
_refine_ls_wR_factor_gt 0.1457
_refine_ls_wR_factor_ref 0.1622
_reflns_Friedel_coverage 0.000
_reflns_number_gt 6370
_reflns_number_total 9091
_reflns_threshold_expression 'I > 2\s(I)'
_cod_data_source_file cs500720y_si_002.cif
_cod_data_source_block l0550a
_cod_depositor_comments 'Adding full bibliography for 4511609--4511614.cif.'
_cod_database_code 4511612
_shelx_space_group_comment
;
The symmetry employed for this shelxl refinement is uniquely defined
by the following loop, which should always be used as a source of
symmetry information in preference to the above space-group names.
They are only intended as comments.
;
_shelxl_version_number 2013-3

loop_
_space_group_symop_operation_xyz
'x, y, z'
'-x+1/2, y+1/2, -z+1/2'
'-x, -y, -z'
'x-1/2, -y-1/2, z-1/2'

loop_
_atom_site_label
_atom_site_type_symbol
_atom_site_fract_x
_atom_site_fract_y
_atom_site_fract_z
_atom_site_U_iso_or_equiv
_atom_site_adp_type
_atom_site_occupancy
_atom_site_site_symmetry_order
_atom_site_calc_flag
_atom_site_refinement_flags_posn
_atom_site_refinement_flags_adp
Ru1 Ru 0.34299(3) 0.21576(2) 0.17849(2) 0.01416(11) Uani 1 1 d . .
H1 H 0.2608 0.1776 0.1245 0.050 Uiso 1 1 d . .
O1 O 0.4836(3) 0.1836(2) 0.0871(2) 0.0431(11) Uani 1 1 d . .
N1 N 0.2383(3) 0.2339(2) 0.2458(2) 0.0154(8) Uani 1 1 d . .
N2 N 0.3958(3) 0.1230(2) 0.3205(2) 0.0157(8) Uani 1 1 d . .
N3 N 0.4038(3) 0.0424(2) 0.2352(2) 0.0164(8) Uani 1 1 d . .
N4 N 0.1683(3) 0.3219(2) 0.1026(2) 0.0166(8) Uani 1 1 d . .
N5 N 0.2965(3) 0.3715(2) 0.0783(2) 0.0174(8) Uani 1 1 d . .
N6 N 0.4496(3) 0.2728(2) 0.2756(2) 0.0199(9) Uani 1 1 d . .
H6N H 0.5024 0.3030 0.2716 0.050 Uiso 1 1 d . .
C1 C 0.2730(4) 0.2248(2) 0.3222(3) 0.0176(10) Uani 1 1 d . .
C2 C 0.2153(4) 0.2409(3) 0.3698(3) 0.0222(11) Uani 1 1 d . .
H2 H 0.2421 0.2329 0.4235 0.027 Uiso 1 1 calc R U
C3 C 0.1163(4) 0.2693(3) 0.3365(3) 0.0285(12) Uani 1 1 d . .
H3 H 0.0749 0.2825 0.3675 0.034 Uiso 1 1 calc R U
C4 C 0.0796(4) 0.2779(3) 0.2582(3) 0.0238(11) Uani 1 1 d . .
H4 H 0.0120 0.2961 0.2346 0.029 Uiso 1 1 calc R U
C5 C 0.1414(4) 0.2599(3) 0.2137(3) 0.0184(10) Uani 1 1 d . .
C6 C 0.3821(4) 0.1956(2) 0.3564(3) 0.0172(10) Uani 1 1 d . .
H6 H 0.3962 0.1868 0.4126 0.021 Uiso 1 1 calc R U
C7 C 0.4180(4) 0.0526(3) 0.3573(3) 0.0221(10) Uani 1 1 d . .
H7 H 0.4274 0.0424 0.4098 0.027 Uiso 1 1 calc R U
C8 C 0.4236(4) 0.0017(3) 0.3037(3) 0.0251(11) Uani 1 1 d . .
H8 H 0.4381 -0.0518 0.3111 0.030 Uiso 1 1 calc R U
C9 C 0.3860(4) 0.1181(3) 0.2449(3) 0.0175(10) Uani 1 1 d . .
C10 C 0.4062(4) 0.0060(2) 0.1647(3) 0.0170(10) Uani 1 1 d . .
C11 C 0.3142(4) -0.0137(3) 0.1100(3) 0.0229(11) Uani 1 1 d . .
C12 C 0.3207(4) -0.0514(3) 0.0440(3) 0.0292(12) Uani 1 1 d . .
H12 H 0.2596 -0.0645 0.0045 0.035 Uiso 1 1 calc R U
C13 C 0.4129(4) -0.0694(3) 0.0356(3) 0.0296(12) Uani 1 1 d . .
H13 H 0.4150 -0.0963 -0.0089 0.035 Uiso 1 1 calc R U
C14 C 0.5030(4) -0.0493(3) 0.0903(3) 0.0242(11) Uani 1 1 d . .
H14 H 0.5664 -0.0620 0.0828 0.029 Uiso 1 1 calc R U
C15 C 0.5021(4) -0.0104(3) 0.1569(3) 0.0188(10) Uani 1 1 d . .
C16 C 0.2119(4) 0.0018(3) 0.1217(3) 0.0306(12) Uani 1 1 d . .
H16 H 0.2220 0.0422 0.1623 0.037 Uiso 1 1 calc R U
C17 C 0.1749(6) -0.0713(4) 0.1501(5) 0.066(2) Uani 1 1 d . .
H17A H 0.1687 -0.1128 0.1126 0.099 Uiso 1 1 calc R U
H17B H 0.1080 -0.0619 0.1568 0.099 Uiso 1 1 calc R U
H17C H 0.2240 -0.0866 0.1993 0.099 Uiso 1 1 calc R U
C18 C 0.1315(5) 0.0316(4) 0.0486(4) 0.060(2) Uani 1 1 d . .
H18A H 0.1589 0.0765 0.0290 0.090 Uiso 1 1 calc R U
H18B H 0.0695 0.0466 0.0605 0.090 Uiso 1 1 calc R U
H18C H 0.1149 -0.0092 0.0097 0.090 Uiso 1 1 calc R U
C19 C 0.6012(4) 0.0115(3) 0.2168(3) 0.0255(11) Uani 1 1 d . .
H19 H 0.5852 0.0481 0.2536 0.031 Uiso 1 1 calc R U
C20 C 0.6763(4) 0.0513(3) 0.1823(3) 0.0321(12) Uani 1 1 d . .
H20A H 0.6905 0.0172 0.1443 0.048 Uiso 1 1 calc R U
H20B H 0.7402 0.0626 0.2231 0.048 Uiso 1 1 calc R U
H20C H 0.6461 0.0996 0.1575 0.048 Uiso 1 1 calc R U
C21 C 0.6522(5) -0.0611(4) 0.2619(4) 0.0440(16) Uani 1 1 d . .
H21A H 0.6050 -0.0856 0.2852 0.066 Uiso 1 1 calc R U
H21B H 0.7150 -0.0461 0.3021 0.066 Uiso 1 1 calc R U
H21C H 0.6691 -0.0976 0.2268 0.066 Uiso 1 1 calc R U
C22 C 0.1043(4) 0.2680(3) 0.1284(3) 0.0190(10) Uani 1 1 d . .
H22A H 0.1054 0.2169 0.1045 0.023 Uiso 1 1 calc R U
H22B H 0.0327 0.2868 0.1118 0.023 Uiso 1 1 calc R U
C23 C 0.1322(4) 0.3868(3) 0.0580(3) 0.0202(10) Uani 1 1 d . .
H23 H 0.0636 0.4051 0.0411 0.024 Uiso 1 1 calc R U
C24 C 0.2120(4) 0.4181(3) 0.0436(3) 0.0205(10) Uani 1 1 d . .
H24 H 0.2118 0.4638 0.0149 0.025 Uiso 1 1 calc R U
C25 C 0.2703(4) 0.3110(3) 0.1156(3) 0.0182(10) Uani 1 1 d . .
C26 C 0.3944(4) 0.3835(3) 0.0669(3) 0.0241(11) Uani 1 1 d . .
C27 C 0.4078(4) 0.3516(3) -0.0001(3) 0.0315(13) Uani 1 1 d . .
C28 C 0.5015(6) 0.3661(4) -0.0111(4) 0.052(2) Uani 1 1 d . .
H28 H 0.5150 0.3453 -0.0548 0.062 Uiso 1 1 calc R U
C29 C 0.5751(6) 0.4099(5) 0.0399(5) 0.061(2) Uani 1 1 d . .
H29 H 0.6382 0.4191 0.0305 0.073 Uiso 1 1 calc R U
C30 C 0.5597(5) 0.4406(4) 0.1040(4) 0.0501(18) Uani 1 1 d . .
H30 H 0.6118 0.4710 0.1380 0.060 Uiso 1 1 calc R U
C31 C 0.4681(4) 0.4279(3) 0.1200(3) 0.0346(14) Uani 1 1 d . .
C32 C 0.3245(5) 0.3073(3) -0.0571(3) 0.0384(15) Uani 1 1 d . .
H32 H 0.2780 0.2863 -0.0296 0.046 Uiso 1 1 calc R U
C33 C 0.3649(7) 0.2386(4) -0.0926(4) 0.066(2) Uani 1 1 d . .
H33A H 0.3071 0.2086 -0.1250 0.099 Uiso 1 1 calc R U
H33B H 0.4075 0.2055 -0.0516 0.099 Uiso 1 1 calc R U
H33C H 0.4059 0.2579 -0.1238 0.099 Uiso 1 1 calc R U
C34 C 0.2619(6) 0.3597(4) -0.1202(4) 0.0513(18) Uani 1 1 d . .
H34A H 0.2322 0.4013 -0.0979 0.077 Uiso 1 1 calc R U
H34B H 0.2070 0.3299 -0.1560 0.077 Uiso 1 1 calc R U
H34C H 0.3060 0.3818 -0.1476 0.077 Uiso 1 1 calc R U
C35 C 0.4481(5) 0.4624(4) 0.1903(3) 0.0398(15) Uani 1 1 d . .
H35 H 0.4014 0.4262 0.2057 0.048 Uiso 1 1 calc R U
C36 C 0.5460(6) 0.4700(5) 0.2590(4) 0.066(2) Uani 1 1 d . .
H36A H 0.5904 0.4254 0.2603 0.099 Uiso 1 1 calc R U
H36B H 0.5280 0.4719 0.3065 0.099 Uiso 1 1 calc R U
H36C H 0.5820 0.5175 0.2539 0.099 Uiso 1 1 calc R U
C37 C 0.3932(6) 0.5409(4) 0.1727(4) 0.0535(18) Uani 1 1 d . .
H37A H 0.4389 0.5790 0.1609 0.080 Uiso 1 1 calc R U
H37B H 0.3746 0.5582 0.2174 0.080 Uiso 1 1 calc R U
H37C H 0.3312 0.5356 0.1286 0.080 Uiso 1 1 calc R U
C38 C 0.4582(4) 0.2548(3) 0.3450(3) 0.0198(10) Uani 1 1 d . .
C39 C 0.5368(5) 0.2853(3) 0.4143(3) 0.0355(13) Uani 1 1 d . .
H39A H 0.5791 0.3236 0.3989 0.053 Uiso 1 1 calc R U
H39B H 0.5802 0.2428 0.4414 0.053 Uiso 1 1 calc R U
H39C H 0.5031 0.3096 0.4481 0.053 Uiso 1 1 calc R U
C40 C 0.4295(4) 0.1975(3) 0.1226(3) 0.0272(12) Uani 1 1 d . .
Br1 Br 0.36233(5) 0.11411(4) 0.53565(3) 0.03741(17) Uani 1 1 d . .

loop_
_atom_site_aniso_label
_atom_site_aniso_U_11
_atom_site_aniso_U_22
_atom_site_aniso_U_33
_atom_site_aniso_U_23
_atom_site_aniso_U_13
_atom_site_aniso_U_12
Ru1 0.01835(19) 0.00995(17) 0.01555(18) 0.00258(15) 0.00730(14) 0.00290(15)
O1 0.055(3) 0.042(2) 0.050(3) 0.018(2) 0.041(2) 0.024(2)
N1 0.020(2) 0.0067(17) 0.022(2) 0.0004(15) 0.0094(17) 0.0002(14)
N2 0.025(2) 0.0099(18) 0.0138(18) 0.0028(15) 0.0076(16) 0.0021(16)
N3 0.025(2) 0.0115(18) 0.0171(19) 0.0036(16) 0.0127(17) 0.0038(16)
N4 0.0158(19) 0.0148(19) 0.0180(19) 0.0021(16) 0.0037(16) 0.0020(16)
N5 0.020(2) 0.0140(19) 0.020(2) 0.0061(16) 0.0084(17) 0.0037(16)
N6 0.018(2) 0.0147(19) 0.028(2) 0.0010(17) 0.0083(18) 0.0003(16)
C1 0.024(2) 0.010(2) 0.021(2) -0.0005(18) 0.010(2) -0.0013(19)
C2 0.029(3) 0.017(2) 0.024(3) -0.001(2) 0.013(2) 0.001(2)
C3 0.032(3) 0.026(3) 0.038(3) -0.005(2) 0.026(3) -0.003(2)
C4 0.020(2) 0.020(2) 0.035(3) 0.003(2) 0.015(2) 0.000(2)
C5 0.018(2) 0.012(2) 0.028(3) 0.0025(19) 0.011(2) -0.0042(18)
C6 0.025(2) 0.011(2) 0.017(2) -0.0011(18) 0.007(2) 0.0034(18)
C7 0.036(3) 0.015(2) 0.016(2) 0.0067(19) 0.011(2) 0.004(2)
C8 0.042(3) 0.014(2) 0.023(3) 0.005(2) 0.015(2) 0.005(2)
C9 0.020(2) 0.014(2) 0.021(2) 0.0037(19) 0.010(2) 0.0044(19)
C10 0.027(3) 0.009(2) 0.014(2) 0.0005(18) 0.006(2) 0.0020(19)
C11 0.025(3) 0.013(2) 0.030(3) 0.005(2) 0.009(2) 0.000(2)
C12 0.036(3) 0.024(3) 0.022(3) -0.003(2) 0.001(2) -0.008(2)
C13 0.047(3) 0.026(3) 0.020(3) -0.006(2) 0.016(2) -0.007(3)
C14 0.031(3) 0.021(2) 0.026(3) 0.000(2) 0.017(2) 0.002(2)
C15 0.025(3) 0.014(2) 0.020(2) 0.0049(19) 0.011(2) 0.0035(19)
C16 0.023(3) 0.018(3) 0.050(4) -0.003(2) 0.009(3) 0.000(2)
C17 0.062(5) 0.026(3) 0.137(8) 0.003(4) 0.070(5) -0.002(3)
C18 0.033(4) 0.054(4) 0.075(5) -0.013(4) -0.008(4) 0.001(3)
C19 0.023(3) 0.028(3) 0.024(3) 0.001(2) 0.005(2) -0.002(2)
C20 0.021(3) 0.037(3) 0.037(3) 0.005(3) 0.007(2) -0.003(2)
C21 0.031(3) 0.050(4) 0.045(4) 0.019(3) 0.003(3) 0.000(3)
C22 0.014(2) 0.017(2) 0.026(2) 0.0021(19) 0.006(2) -0.0006(18)
C23 0.024(3) 0.016(2) 0.018(2) 0.0041(19) 0.003(2) 0.005(2)
C24 0.027(3) 0.016(2) 0.019(2) 0.006(2) 0.008(2) 0.008(2)
C25 0.021(2) 0.015(2) 0.017(2) -0.0041(19) 0.0041(19) -0.0041(19)
C26 0.025(3) 0.019(2) 0.031(3) 0.014(2) 0.013(2) 0.007(2)
C27 0.037(3) 0.027(3) 0.039(3) 0.017(3) 0.024(3) 0.018(2)
C28 0.063(5) 0.045(4) 0.069(5) 0.032(4) 0.052(4) 0.023(4)
C29 0.034(4) 0.068(5) 0.094(6) 0.046(5) 0.038(4) 0.014(4)
C30 0.027(3) 0.056(4) 0.067(5) 0.029(4) 0.014(3) -0.004(3)
C31 0.028(3) 0.033(3) 0.042(3) 0.022(3) 0.010(3) -0.002(2)
C32 0.062(4) 0.030(3) 0.031(3) 0.003(2) 0.027(3) 0.010(3)
C33 0.102(7) 0.054(5) 0.038(4) -0.002(3) 0.015(4) 0.041(5)
C34 0.069(5) 0.047(4) 0.040(4) 0.007(3) 0.020(4) 0.018(4)
C35 0.042(3) 0.038(3) 0.034(3) 0.004(3) 0.004(3) -0.022(3)
C36 0.059(5) 0.071(5) 0.053(4) 0.008(4) -0.005(4) -0.044(4)
C37 0.079(5) 0.040(4) 0.042(4) -0.002(3) 0.018(4) -0.009(4)
C38 0.020(2) 0.012(2) 0.028(3) -0.001(2) 0.008(2) 0.0046(19)
C39 0.037(3) 0.033(3) 0.027(3) 0.002(3) -0.005(2) -0.005(3)
C40 0.039(3) 0.019(3) 0.025(3) 0.009(2) 0.012(2) 0.011(2)
Br1 0.0371(3) 0.0397(3) 0.0371(3) -0.0027(3) 0.0139(3) -0.0018(3)

loop_
_atom_type_symbol
_atom_type_description
_atom_type_scat_dispersion_real
_atom_type_scat_dispersion_imag
_atom_type_scat_source
C C 0.0033 0.0016 'International Tables Vol C Tables 4.2.6.8 and 6.1.1.4'
H H 0.0000 0.0000 'International Tables Vol C Tables 4.2.6.8 and 6.1.1.4'
Br Br -0.2901 2.4595 'International Tables Vol C Tables 4.2.6.8 and 6.1.1.4'
N N 0.0061 0.0033 'International Tables Vol C Tables 4.2.6.8 and 6.1.1.4'
O O 0.0106 0.0060 'International Tables Vol C Tables 4.2.6.8 and 6.1.1.4'
Ru Ru -1.2594 0.8363 'International Tables Vol C Tables 4.2.6.8 and 6.1.1.4'

loop_
_geom_angle_atom_site_label_1
_geom_angle_atom_site_label_2
_geom_angle_atom_site_label_3
_geom_angle
C40 Ru1 C9 94.2(2)
C40 Ru1 C25 96.3(2)
C9 Ru1 C25 167.96(18)
C40 Ru1 N6 98.6(2)
C9 Ru1 N6 83.81(17)
C25 Ru1 N6 100.37(16)
C40 Ru1 N1 178.24(18)
C9 Ru1 N1 84.37(16)
C25 Ru1 N1 85.02(16)
N6 Ru1 N1 82.26(15)
C40 Ru1 H1 92.5
C9 Ru1 H1 92.9
C25 Ru1 H1 80.8
N6 Ru1 H1 168.6
N1 Ru1 H1 86.6
C1 N1 C5 118.3(4)
C1 N1 Ru1 119.4(3)
C5 N1 Ru1 122.2(3)
C9 N2 C7 112.4(4)
C9 N2 C6 122.2(4)
C7 N2 C6 125.4(4)
C9 N3 C8 111.3(4)
C9 N3 C10 126.4(4)
C8 N3 C10 122.3(4)
C25 N4 C23 112.0(4)
C25 N4 C22 123.3(4)
C23 N4 C22 124.6(4)
C25 N5 C24 111.2(4)
C25 N5 C26 126.2(4)
C24 N5 C26 122.2(4)
C38 N6 Ru1 122.5(3)
C38 N6 H6N 113.0
Ru1 N6 H6N 123.0
N1 C1 C2 123.4(4)
N1 C1 C6 116.9(4)
C2 C1 C6 119.6(4)
C1 C2 C3 118.0(5)
C1 C2 H2 121.0
C3 C2 H2 121.0
C4 C3 C2 118.9(5)
C4 C3 H3 120.5
C2 C3 H3 120.5
C3 C4 C5 120.1(5)
C3 C4 H4 120.0
C5 C4 H4 120.0
N1 C5 C4 121.2(4)
N1 C5 C22 117.0(4)
C4 C5 C22 121.8(4)
N2 C6 C1 110.5(4)
N2 C6 C38 109.0(4)
C1 C6 C38 110.5(4)
N2 C6 H6 108.9
C1 C6 H6 108.9
C38 C6 H6 108.9
C8 C7 N2 106.0(4)
C8 C7 H7 127.0
N2 C7 H7 127.0
C7 C8 N3 106.9(4)
C7 C8 H8 126.6
N3 C8 H8 126.6
N3 C9 N2 103.4(4)
N3 C9 Ru1 138.3(3)
N2 C9 Ru1 118.2(3)
C11 C10 C15 123.4(4)
C11 C10 N3 118.9(4)
C15 C10 N3 117.7(4)
C10 C11 C12 116.7(5)
C10 C11 C16 122.1(5)
C12 C11 C16 121.2(5)
C13 C12 C11 121.2(5)
C13 C12 H12 119.4
C11 C12 H12 119.4
C12 C13 C14 121.3(5)
C12 C13 H13 119.4
C14 C13 H13 119.4
C13 C14 C15 120.5(5)
C13 C14 H14 119.7
C15 C14 H14 119.7
C10 C15 C14 116.9(4)
C10 C15 C19 122.7(4)
C14 C15 C19 120.4(4)
C11 C16 C17 109.2(4)
C11 C16 C18 112.5(5)
C17 C16 C18 110.8(6)
C11 C16 H16 108.1
C17 C16 H16 108.1
C18 C16 H16 108.1
C16 C17 H17A 109.5
C16 C17 H17B 109.5
H17A C17 H17B 109.5
C16 C17 H17C 109.5
H17A C17 H17C 109.5
H17B C17 H17C 109.5
C16 C18 H18A 109.5
C16 C18 H18B 109.5
H18A C18 H18B 109.5
C16 C18 H18C 109.5
H18A C18 H18C 109.5
H18B C18 H18C 109.5
C15 C19 C20 112.6(4)
C15 C19 C21 110.0(4)
C20 C19 C21 109.5(4)
C15 C19 H19 108.2
C20 C19 H19 108.2
C21 C19 H19 108.2
C19 C20 H20A 109.5
C19 C20 H20B 109.5
H20A C20 H20B 109.5
C19 C20 H20C 109.5
H20A C20 H20C 109.5
H20B C20 H20C 109.5
C19 C21 H21A 109.5
C19 C21 H21B 109.5
H21A C21 H21B 109.5
C19 C21 H21C 109.5
H21A C21 H21C 109.5
H21B C21 H21C 109.5
N4 C22 C5 110.9(4)
N4 C22 H22A 109.5
C5 C22 H22A 109.5
N4 C22 H22B 109.5
C5 C22 H22B 109.5
H22A C22 H22B 108.0
C24 C23 N4 106.4(4)
C24 C23 H23 126.8
N4 C23 H23 126.8
C23 C24 N5 107.3(4)
C23 C24 H24 126.4
N5 C24 H24 126.4
N4 C25 N5 103.1(4)
N4 C25 Ru1 119.8(3)
N5 C25 Ru1 137.1(4)
C31 C26 C27 124.0(5)
C31 C26 N5 119.0(5)
C27 C26 N5 116.9(5)
C28 C27 C26 115.8(6)
C28 C27 C32 122.2(6)
C26 C27 C32 121.9(5)
C29 C28 C27 121.4(7)
C29 C28 H28 119.3
C27 C28 H28 119.3
C30 C29 C28 121.5(6)
C30 C29 H29 119.3
C28 C29 H29 119.3
C29 C30 C31 120.9(7)
C29 C30 H30 119.6
C31 C30 H30 119.6
C26 C31 C30 116.4(6)
C26 C31 C35 121.5(5)
C30 C31 C35 122.0(6)
C27 C32 C34 110.9(5)
C27 C32 C33 113.1(6)
C34 C32 C33 109.4(5)
C27 C32 H32 107.7
C34 C32 H32 107.7
C33 C32 H32 107.7
C32 C33 H33A 109.5
C32 C33 H33B 109.5
H33A C33 H33B 109.5
C32 C33 H33C 109.5
H33A C33 H33C 109.5
H33B C33 H33C 109.5
C32 C34 H34A 109.5
C32 C34 H34B 109.5
H34A C34 H34B 109.5
C32 C34 H34C 109.5
H34A C34 H34C 109.5
H34B C34 H34C 109.5
C31 C35 C36 112.6(6)
C31 C35 C37 112.0(5)
C36 C35 C37 110.1(6)
C31 C35 H35 107.3
C36 C35 H35 107.3
C37 C35 H35 107.3
C35 C36 H36A 109.5
C35 C36 H36B 109.5
H36A C36 H36B 109.5
C35 C36 H36C 109.5
H36A C36 H36C 109.5
H36B C36 H36C 109.5
C35 C37 H37A 109.5
C35 C37 H37B 109.5
H37A C37 H37B 109.5
C35 C37 H37C 109.5
H37A C37 H37C 109.5
H37B C37 H37C 109.5
N6 C38 C39 125.5(5)
N6 C38 C6 116.6(4)
C39 C38 C6 117.9(4)
C38 C39 H39A 109.5
C38 C39 H39B 109.5
H39A C39 H39B 109.5
C38 C39 H39C 109.5
H39A C39 H39C 109.5
H39B C39 H39C 109.5
O1 C40 Ru1 178.0(5)

loop_
_geom_bond_atom_site_label_1
_geom_bond_atom_site_label_2
_geom_bond_distance
Ru1 C40 1.828(5)
Ru1 C9 2.061(4)
Ru1 C25 2.082(5)
Ru1 N6 2.162(4)
Ru1 N1 2.195(4)
Ru1 H1 1.4133
O1 C40 1.157(6)
N1 C1 1.343(6)
N1 C5 1.355(6)
N2 C9 1.356(6)
N2 C7 1.381(6)
N2 C6 1.459(5)
N3 C9 1.354(6)
N3 C8 1.394(6)
N3 C10 1.450(6)
N4 C25 1.361(6)
N4 C23 1.388(6)
N4 C22 1.460(6)
N5 C25 1.362(6)
N5 C24 1.394(6)
N5 C26 1.442(6)
N6 C38 1.281(6)
N6 H6N 0.9161
C1 C2 1.381(7)
C1 C6 1.522(7)
C2 C3 1.396(7)
C2 H2 0.9500
C3 C4 1.375(7)
C3 H3 0.9500
C4 C5 1.387(7)
C4 H4 0.9500
C5 C22 1.495(7)
C6 C38 1.526(7)
C6 H6 1.0000
C7 C8 1.341(7)
C7 H7 0.9500
C8 H8 0.9500
C10 C11 1.390(7)
C10 C15 1.401(7)
C11 C12 1.404(7)
C11 C16 1.513(7)
C12 C13 1.362(8)
C12 H12 0.9500
C13 C14 1.373(7)
C13 H13 0.9500
C14 C15 1.401(7)
C14 H14 0.9500
C15 C19 1.508(7)
C16 C17 1.517(8)
C16 C18 1.537(9)
C16 H16 1.0000
C17 H17A 0.9800
C17 H17B 0.9800
C17 H17C 0.9800
C18 H18A 0.9800
C18 H18B 0.9800
C18 H18C 0.9800
C19 C20 1.535(7)
C19 C21 1.548(8)
C19 H19 1.0000
C20 H20A 0.9800
C20 H20B 0.9800
C20 H20C 0.9800
C21 H21A 0.9800
C21 H21B 0.9800
C21 H21C 0.9800
C22 H22A 0.9900
C22 H22B 0.9900
C23 C24 1.325(7)
C23 H23 0.9500
C24 H24 0.9500
C26 C31 1.397(8)
C26 C27 1.414(7)
C27 C28 1.390(9)
C27 C32 1.498(9)
C28 C29 1.373(11)
C28 H28 0.9500
C29 C30 1.367(11)
C29 H29 0.9500
C30 C31 1.398(8)
C30 H30 0.9500
C31 C35 1.525(9)
C32 C34 1.511(8)
C32 C33 1.543(8)
C32 H32 1.0000
C33 H33A 0.9800
C33 H33B 0.9800
C33 H33C 0.9800
C34 H34A 0.9800
C34 H34B 0.9800
C34 H34C 0.9800
C35 C36 1.536(9)
C35 C37 1.540(9)
C35 H35 1.0000
C36 H36A 0.9800
C36 H36B 0.9800
C36 H36C 0.9800
C37 H37A 0.9800
C37 H37B 0.9800
C37 H37C 0.9800
C38 C39 1.486(7)
C39 H39A 0.9800
C39 H39B 0.9800
C39 H39C 0.9800

loop_
_geom_torsion_atom_site_label_1
_geom_torsion_atom_site_label_2
_geom_torsion_atom_site_label_3
_geom_torsion_atom_site_label_4
_geom_torsion
C5 N1 C1 C2 -0.4(6)
Ru1 N1 C1 C2 174.6(4)
C5 N1 C1 C6 -180.0(4)
Ru1 N1 C1 C6 -4.9(5)
N1 C1 C2 C3 -1.0(7)
C6 C1 C2 C3 178.5(4)
C1 C2 C3 C4 1.8(7)
C2 C3 C4 C5 -1.3(7)
C1 N1 C5 C4 1.0(6)
Ru1 N1 C5 C4 -173.9(3)
C1 N1 C5 C22 -178.9(4)
Ru1 N1 C5 C22 6.2(5)
C3 C4 C5 N1 -0.2(7)
C3 C4 C5 C22 179.7(4)
C9 N2 C6 C1 63.2(5)
C7 N2 C6 C1 -115.7(5)
C9 N2 C6 C38 -58.4(6)
C7 N2 C6 C38 122.7(5)
N1 C1 C6 N2 -55.3(5)
C2 C1 C6 N2 125.1(4)
N1 C1 C6 C38 65.4(5)
C2 C1 C6 C38 -114.1(5)
C9 N2 C7 C8 0.7(6)
C6 N2 C7 C8 179.7(5)
N2 C7 C8 N3 -0.4(6)
C9 N3 C8 C7 0.0(6)
C10 N3 C8 C7 178.3(4)
C8 N3 C9 N2 0.4(5)
C10 N3 C9 N2 -177.8(4)
C8 N3 C9 Ru1 -175.0(4)
C10 N3 C9 Ru1 6.8(8)
C7 N2 C9 N3 -0.7(5)
C6 N2 C9 N3 -179.7(4)
C7 N2 C9 Ru1 175.8(3)
C6 N2 C9 Ru1 -3.2(6)
C9 N3 C10 C11 -80.6(6)
C8 N3 C10 C11 101.3(5)
C9 N3 C10 C15 102.1(5)
C8 N3 C10 C15 -75.9(6)
C15 C10 C11 C12 -0.7(7)
N3 C10 C11 C12 -177.8(4)
C15 C10 C11 C16 177.3(4)
N3 C10 C11 C16 0.2(7)
C10 C11 C12 C13 1.9(7)
C16 C11 C12 C13 -176.1(5)
C11 C12 C13 C14 -2.0(8)
C12 C13 C14 C15 0.8(8)
C11 C10 C15 C14 -0.5(7)
N3 C10 C15 C14 176.6(4)
C11 C10 C15 C19 180.0(4)
N3 C10 C15 C19 -2.9(6)
C13 C14 C15 C10 0.4(7)
C13 C14 C15 C19 180.0(5)
C10 C11 C16 C17 -97.9(6)
C12 C11 C16 C17 80.0(7)
C10 C11 C16 C18 138.7(5)
C12 C11 C16 C18 -43.4(7)
C10 C15 C19 C20 -132.1(5)
C14 C15 C19 C20 48.3(6)
C10 C15 C19 C21 105.4(5)
C14 C15 C19 C21 -74.1(6)
C25 N4 C22 C5 60.3(6)
C23 N4 C22 C5 -124.4(5)
N1 C5 C22 N4 -59.6(5)
C4 C5 C22 N4 120.5(5)
C25 N4 C23 C24 -1.1(5)
C22 N4 C23 C24 -176.8(4)
N4 C23 C24 N5 1.0(5)
C25 N5 C24 C23 -0.7(5)
C26 N5 C24 C23 172.7(4)
C23 N4 C25 N5 0.6(5)
C22 N4 C25 N5 176.4(4)
C23 N4 C25 Ru1 -178.2(3)
C22 N4 C25 Ru1 -2.4(6)
C24 N5 C25 N4 0.0(5)
C26 N5 C25 N4 -173.1(4)
C24 N5 C25 Ru1 178.6(4)
C26 N5 C25 Ru1 5.5(8)
C25 N5 C26 C31 -92.8(6)
C24 N5 C26 C31 94.8(6)
C25 N5 C26 C27 89.7(6)
C24 N5 C26 C27 -82.7(6)
C31 C26 C27 C28 0.6(7)
N5 C26 C27 C28 177.9(4)
C31 C26 C27 C32 -177.2(5)
N5 C26 C27 C32 0.1(7)
C26 C27 C28 C29 -0.9(8)
C32 C27 C28 C29 176.9(6)
C27 C28 C29 C30 0.5(10)
C28 C29 C30 C31 0.5(10)
C27 C26 C31 C30 0.3(8)
N5 C26 C31 C30 -177.0(5)
C27 C26 C31 C35 178.6(5)
N5 C26 C31 C35 1.3(7)
C29 C30 C31 C26 -0.8(9)
C29 C30 C31 C35 -179.1(6)
C28 C27 C32 C34 -84.3(7)
C26 C27 C32 C34 93.3(6)
C28 C27 C32 C33 39.1(8)
C26 C27 C32 C33 -143.3(6)
C26 C31 C35 C36 149.5(5)
C30 C31 C35 C36 -32.3(8)
C26 C31 C35 C37 -85.8(6)
C30 C31 C35 C37 92.4(7)
Ru1 N6 C38 C39 173.1(4)
Ru1 N6 C38 C6 -5.4(6)
N2 C6 C38 N6 61.7(5)
C1 C6 C38 N6 -59.9(5)
N2 C6 C38 C39 -117.0(5)
C1 C6 C38 C39 121.4(5)

loop_
_platon_squeeze_void_nr
_platon_squeeze_void_average_x
_platon_squeeze_void_average_y
_platon_squeeze_void_average_z
_platon_squeeze_void_volume
_platon_squeeze_void_count_electrons
_platon_squeeze_void_content
1 -0.199 0.207 0.143 127 44 ' '
2 0.199 0.793 0.857 127 44 ' '
3 0.301 0.293 0.643 127 44 ' '
4 0.245 0.591 0.559 17 1 ' '
5 0.255 0.091 0.941 17 1 ' '
6 0.699 0.707 0.357 127 44 ' '
7 0.745 0.909 0.059 17 1 ' '
8 0.755 0.409 0.441 17 1 ' '
